data_2020538
loop_
_publ_author_name
'Dennehy, Mariana'
'Delgado, Ferm\'in'
'Freire, Eleonora'
'Halac, Emilia'
'Baggio, Ricardo'

_publ_section_title
;
 A polymeric silver thiosaccarinate complex with a two-dimensional triply
 entangled mesh and argentophilic interactions
;
_journal_issue 7
_journal_name_full 'Acta Crystallographica Section C'
_journal_page_first 572
_journal_page_last 577
_journal_paper_doi 10.1107/S2053229616009645
_journal_volume 72
_journal_year 2016
_chemical_formula_iupac '[Ag2 (C7 H4 N O2 S2)2 (C10 H8 N2)1.5]'
_chemical_formula_moiety 'C29 H20 Ag2 N5 O4 S4'
_chemical_formula_sum 'C29 H20 Ag2 N5 O4 S4'
_chemical_formula_weight 846.48
_chemical_name_systematic
Bis(\m~3~-1,1-dioxo-1,2-benzisothiazole-3-thiolato-\k^3^<i>N</i>:<i>S</i>^3^:<i>S</i>^3^)bis(\m~2~-1,1-dioxo-1,2-benzisothiazole-3-thiolato-\k^2^<i>S</i>^3^:<i>S</i>^3^)tetrasilver(I)]
_space_group_crystal_system monoclinic
_space_group_IT_number 14
_space_group_name_Hall '-P 2yn'
_space_group_name_H-M_alt 'P 1 21/n 1'
_symmetry_space_group_name_Hall '-P 2yn'
_symmetry_space_group_name_H-M 'P 1 21/n 1'
_atom_sites_solution_hydrogens geom
_audit_creation_method SHELXL-2014/6
_cell_angle_alpha 90
_cell_angle_beta 98.477(2)
_cell_angle_gamma 90
_cell_formula_units_Z 4
_cell_length_a 15.3542(4)
_cell_length_b 7.9565(2)
_cell_length_c 24.8986(6)
_cell_measurement_reflns_used 19239
_cell_measurement_temperature 294(2)
_cell_measurement_theta_max 28.8200
_cell_measurement_theta_min 3.7160
_cell_volume 3008.52(13)
_computing_cell_refinement
;
CrysAlis PRO (Oxford Diffraction, 2009)
;
_computing_data_collection
;
CrysAlis PRO (Oxford Diffraction, 2009)
;
_computing_data_reduction
;
CrysAlis PRO (Oxford Diffraction, 2009)
;
_computing_molecular_graphics
;
SHELXTL (Sheldrick, 2008) and <i>ToposPro</i> (Blatov <i>et al.</i>
(2014)
;
_computing_publication_material
;
SHELXL2014 (Sheldrick, 2015) and PLATON (Spek, 2009)
;
_computing_structure_refinement
;
SHELXL2014 (Sheldrick, 2015)
;
_computing_structure_solution
;
SHELXS97 (Sheldrick, 2008)
;
_diffrn_ambient_temperature 294(2)
_diffrn_measured_fraction_theta_full 0.997
_diffrn_measured_fraction_theta_max 0.954
_diffrn_measurement_device_type 'Oxford Diffraction Gemini CCD S Ultra'
_diffrn_measurement_method '\w scans, thick slices'
_diffrn_radiation_type MoK\a
_diffrn_radiation_wavelength 0.71073
_diffrn_reflns_limit_h_max 21
_diffrn_reflns_limit_h_min -20
_diffrn_reflns_limit_k_max 10
_diffrn_reflns_limit_k_min -10
_diffrn_reflns_limit_l_max 33
_diffrn_reflns_limit_l_min -33
_diffrn_reflns_number 8912
_diffrn_reflns_theta_full 25.250
_diffrn_reflns_theta_max 29.284
_diffrn_reflns_theta_min 3.566
_exptl_absorpt_coefficient_mu 1.625
_exptl_absorpt_correction_type multi-scan
_exptl_absorpt_process_details
;
(CrysAlis PRO; Oxford Diffraction, 2009)
;
_exptl_crystal_colour pale_yellow
_exptl_crystal_density_diffrn 1.869
_exptl_crystal_description plate
_exptl_crystal_F_000 1676
_exptl_crystal_size_max 0.24
_exptl_crystal_size_mid 0.18
_exptl_crystal_size_min 0.10
_refine_diff_density_max 1.052
_refine_diff_density_min -1.286
_refine_ls_extinction_method none
_refine_ls_goodness_of_fit_ref 1.171
_refine_ls_hydrogen_treatment constr
_refine_ls_matrix_type full
_refine_ls_number_parameters 398
_refine_ls_number_reflns 8912
_refine_ls_number_restraints 403
_refine_ls_restrained_S_all 1.158
_refine_ls_R_factor_all 0.0780
_refine_ls_R_factor_gt 0.0655
_refine_ls_shift/su_max 0.001
_refine_ls_shift/su_mean 0.000
_refine_ls_structure_factor_coef Fsqd
_refine_ls_weighting_details 'w=1/[\s^2^(Fo^2^)+(0.0545P)^2^+36.2817P] where P=(Fo^2^+2Fc^2^)/3'
_refine_ls_weighting_scheme calc
_refine_ls_wR_factor_gt 0.1648
_refine_ls_wR_factor_ref 0.1713
_reflns_number_gt 7674
_reflns_number_total 8912
_reflns_threshold_expression 'I > 2\s(I)'
_cod_data_source_file fn3217sup1.cif
_cod_data_source_block I
_cod_depositor_comments 'Adding full bibliography for 2020538.cif.'
_cod_database_code 2020538
_cod_database_fobs_code 2020538
_shelx_space_group_comment
;
The symmetry employed for this shelxl refinement is uniquely defined
by the following loop, which should always be used as a source of
symmetry information in preference to the above space-group names.
They are only intended as comments.
;
_shelxl_version_number 2014/6

loop_
_space_group_symop_operation_xyz
'x, y, z'
'-x+1/2, y+1/2, -z+1/2'
'-x, -y, -z'
'x-1/2, -y-1/2, z-1/2'

loop_
_atom_site_type_symbol
_atom_site_label
_atom_site_fract_x
_atom_site_fract_y
_atom_site_fract_z
_atom_site_U_iso_or_equiv
_atom_site_adp_type
_atom_site_calc_flag
_atom_site_occupancy
Ag Ag1 0.77241(5) 0.43764(9) 0.04029(3) 0.02539(16) Uani d 1
Ag Ag2 0.60461(5) 0.43249(10) -0.02934(3) 0.03308(19) Uani d 1
S S1A 0.71399(14) 0.6533(3) 0.15914(8) 0.0199(4) Uani d 1
S S2A 0.57103(15) 0.7075(3) 0.00667(9) 0.0227(4) Uani d 1
N N1A 0.6780(5) 0.6002(9) 0.0956(3) 0.0219(8) Uani d 1
O O1A 0.8078(4) 0.6691(9) 0.1679(3) 0.0303(14) Uani d 1
O O2A 0.6766(4) 0.5412(8) 0.1947(2) 0.0276(13) Uani d 1
C C1A 0.6659(5) 0.8530(10) 0.1558(3) 0.0155(12) Uani d 1
C C2A 0.6708(6) 0.9772(12) 0.1946(4) 0.0287(16) Uani d 1
H H2A 0.6987 0.9586 0.2298 0.034 Uiso calc 1
C C3A 0.6323(7) 1.1321(14) 0.1792(4) 0.0340(17) Uani d 1
H H3A 0.6343 1.2190 0.2044 0.041 Uiso calc 1
C C4A 0.5917(7) 1.1558(14) 0.1271(4) 0.0374(19) Uani d 1
H H4A 0.5685 1.2612 0.1172 0.045 Uiso calc 1
C C5A 0.5835(6) 1.0279(10) 0.0878(4) 0.0237(15) Uani d 1
H H5A 0.5544 1.0457 0.0528 0.028 Uiso calc 1
C C6A 0.6208(5) 0.8742(10) 0.1037(3) 0.0137(12) Uani d 1
C C7A 0.6276(6) 0.7184(10) 0.0710(3) 0.0160(12) Uani d 1
S S1B 0.82646(19) 0.2697(3) -0.14337(11) 0.0331(5) Uani d 1
S S2B 0.70851(15) 0.1810(3) -0.00764(9) 0.0246(3) Uani d 1
N N1B 0.7919(5) 0.3130(9) -0.0849(3) 0.0267(13) Uani d 1
O O1B 0.7743(6) 0.3588(9) -0.1864(3) 0.0452(17) Uani d 1
O O2B 0.9194(6) 0.2911(10) -0.1374(4) 0.054(2) Uani d 1
C C1B 0.7973(6) 0.0520(11) -0.1444(4) 0.0236(14) Uani d 1
C C2B 0.8052(7) -0.0666(13) -0.1822(4) 0.0330(18) Uani d 1
H H2B 0.8273 -0.0415 -0.2141 0.040 Uiso calc 1
C C3B 0.7786(8) -0.2282(14) -0.1709(5) 0.044(2) Uani d 1
H H3B 0.7837 -0.3144 -0.1955 0.053 Uiso calc 1
C C4B 0.7447(7) -0.2623(13) -0.1239(4) 0.0319(17) Uani d 1
H H4B 0.7299 -0.3722 -0.1163 0.038 Uiso calc 1
C C5B 0.7324(6) -0.1354(10) -0.0876(4) 0.0234(15) Uani d 1
H H5B 0.7056 -0.1572 -0.0571 0.028 Uiso calc 1
C C6B 0.7610(5) 0.0242(10) -0.0979(3) 0.0150(11) Uani d 1
C C7B 0.7587(6) 0.1815(10) -0.0654(3) 0.0193(12) Uani d 1
N N1C 0.8708(5) 0.3277(10) 0.1144(3) 0.0250(13) Uani d 1
N N2C 1.0747(5) 0.1100(11) 0.3764(3) 0.0290(15) Uani d 1
C C1C 0.8476(6) 0.1934(13) 0.1409(4) 0.0285(16) Uani d 1
H H1C 0.7979 0.1333 0.1260 0.034 Uiso calc 1
C C2C 0.8943(6) 0.1394(13) 0.1897(4) 0.0273(16) Uani d 1
H H2C 0.8775 0.0429 0.2066 0.033 Uiso calc 1
C C3C 0.9665(6) 0.2319(12) 0.2128(4) 0.0258(15) Uani d 1
C C4C 0.9909(6) 0.3704(12) 0.1859(4) 0.0245(15) Uani d 1
H H4C 1.0392 0.4349 0.2004 0.029 Uiso calc 1
C C5C 0.9414(6) 0.4112(13) 0.1366(4) 0.0278(16) Uani d 1
H H5C 0.9589 0.5034 0.1178 0.033 Uiso calc 1
C C6C 1.0531(6) -0.0117(14) 0.3392(4) 0.0292(17) Uani d 1
H H6C 1.0603 -0.1232 0.3502 0.035 Uiso calc 1
C C7C 1.0211(6) 0.0213(14) 0.2860(4) 0.0305(17) Uani d 1
H H7C 1.0061 -0.0661 0.2616 0.037 Uiso calc 1
C C8C 1.0115(6) 0.1871(13) 0.2690(4) 0.0285(16) Uani d 1
C C9C 1.0388(6) 0.3137(13) 0.3059(4) 0.0281(17) Uani d 1
H H9C 1.0366 0.4258 0.2952 0.034 Uiso calc 1
C C10C 1.0697(6) 0.2687(13) 0.3594(4) 0.0274(16) Uani d 1
H H10C 1.0876 0.3534 0.3844 0.033 Uiso calc 1
N N1D 0.8591(6) 0.6615(10) 0.0215(3) 0.0295(13) Uani d 1
C C1D 0.8627(9) 0.8027(14) 0.0499(5) 0.052(2) Uani d 1
H H1D 0.8271 0.8120 0.0769 0.062 Uiso calc 1
C C2D 0.9154(9) 0.9350(14) 0.0419(6) 0.056(2) Uani d 1
H H2D 0.9132 1.0324 0.0623 0.067 Uiso calc 1
C C3D 0.9708(5) 0.9267(9) 0.0047(4) 0.0254(15) Uani d 1
C C4D 0.9664(10) 0.7839(17) -0.0263(6) 0.074(3) Uani d 1
H H4D 1.0018 0.7731 -0.0534 0.088 Uiso calc 1
C C5D 0.9094(9) 0.6560(17) -0.0174(6) 0.061(2) Uani d 1
H H5D 0.9061 0.5618 -0.0397 0.073 Uiso calc 1

loop_
_atom_site_aniso_label
_atom_site_aniso_U_11
_atom_site_aniso_U_22
_atom_site_aniso_U_33
_atom_site_aniso_U_12
_atom_site_aniso_U_13
_atom_site_aniso_U_23
Ag1 0.0296(3) 0.0237(3) 0.0211(3) 0.0026(3) -0.0021(2) -0.0025(3)
Ag2 0.0338(3) 0.0364(3) 0.0262(3) 0.0085(3) -0.0050(3) -0.0129(3)
S1A 0.0197(9) 0.0220(9) 0.0172(6) 0.0037(7) -0.0003(6) -0.0005(6)
S2A 0.0230(10) 0.0312(5) 0.0127(7) 0.0039(5) -0.0013(6) -0.0048(5)
N1A 0.0293(9) 0.0175(15) 0.0173(6) 0.0017(10) -0.0019(5) 0.0012(7)
O1A 0.0198(9) 0.038(4) 0.032(3) 0.0022(8) -0.0001(7) -0.003(3)
O2A 0.035(3) 0.026(2) 0.0222(19) -0.001(2) 0.006(2) -0.0004(18)
C1A 0.012(3) 0.0204(10) 0.0124(13) 0.0003(13) -0.0025(14) -0.0016(7)
C2A 0.027(4) 0.0326(17) 0.0261(17) -0.005(2) 0.004(2) -0.0145(15)
C3A 0.026(4) 0.0349(19) 0.044(3) -0.004(2) 0.012(2) -0.0069(17)
C4A 0.036(5) 0.033(2) 0.044(2) 0.001(3) 0.009(2) -0.0090(19)
C5A 0.025(4) 0.0186(14) 0.028(2) 0.0043(16) 0.005(2) 0.0062(12)
C6A 0.013(3) 0.0137(14) 0.0127(12) -0.0027(12) -0.0033(13) -0.0014(8)
C7A 0.022(2) 0.0131(15) 0.0121(8) -0.0031(12) -0.0005(12) -0.0006(7)
S1B 0.0460(14) 0.0188(9) 0.0377(11) -0.0079(9) 0.0167(10) -0.0039(7)
S2B 0.0234(5) 0.0284(4) 0.0224(6) 0.0001(3) 0.0050(4) -0.0062(3)
N1B 0.030(3) 0.0187(15) 0.0322(14) 0.0003(15) 0.0071(17) 0.0000(10)
O1B 0.066(4) 0.031(3) 0.040(2) 0.006(3) 0.013(2) -0.004(2)
O2B 0.0464(14) 0.038(4) 0.081(6) -0.0102(10) 0.0187(11) -0.004(4)
C1B 0.031(3) 0.0179(10) 0.0252(18) -0.0040(12) 0.016(2) -0.0041(8)
C2B 0.041(5) 0.0277(16) 0.033(2) 0.001(2) 0.014(3) -0.0123(16)
C3B 0.059(5) 0.0292(18) 0.049(3) -0.003(3) 0.024(3) -0.0114(18)
C4B 0.032(4) 0.0238(19) 0.042(3) 0.003(2) 0.010(3) -0.0090(19)
C5B 0.024(4) 0.0146(14) 0.034(3) -0.0018(16) 0.013(3) -0.0010(13)
C6B 0.013(3) 0.0134(14) 0.0197(17) 0.0006(14) 0.0063(17) -0.0022(10)
C7B 0.021(3) 0.0149(15) 0.0217(12) 0.0034(15) 0.0038(17) -0.0039(9)
N1C 0.0232(16) 0.031(2) 0.0206(14) 0.0012(15) 0.0020(13) 0.0023(15)
N2C 0.022(4) 0.038(2) 0.025(2) 0.001(2) -0.004(2) 0.0119(15)
C1C 0.025(3) 0.034(2) 0.026(2) 0.000(2) 0.0010(18) 0.0061(18)
C2C 0.022(2) 0.034(3) 0.025(2) -0.001(2) 0.0019(19) 0.0066(16)
C3C 0.021(3) 0.033(3) 0.0238(18) 0.000(2) 0.0028(17) 0.0061(15)
C4C 0.020(3) 0.032(3) 0.021(2) 0.000(2) 0.0021(14) 0.0048(19)
C5C 0.026(2) 0.033(3) 0.023(2) -0.001(2) -0.0012(17) 0.0056(18)
C6C 0.020(4) 0.041(2) 0.026(2) -0.003(2) 0.001(2) 0.0096(14)
C7C 0.024(4) 0.040(2) 0.026(2) -0.004(2) 0.000(2) 0.0096(14)
C8C 0.020(3) 0.040(2) 0.0249(18) -0.0031(19) 0.0022(18) 0.0093(13)
C9C 0.022(4) 0.037(2) 0.0233(19) -0.001(2) -0.0014(19) 0.0116(15)
C10C 0.020(4) 0.038(2) 0.023(2) 0.002(2) 0.000(2) 0.0114(16)
N1D 0.034(2) 0.0230(12) 0.032(3) 0.0021(15) 0.007(2) -0.0055(14)
C1D 0.084(5) 0.0292(17) 0.053(4) -0.021(2) 0.048(4) -0.017(2)
C2D 0.083(4) 0.026(2) 0.072(4) -0.018(3) 0.055(3) -0.017(3)
C3D 0.029(3) 0.024(3) 0.023(3) 0.001(2) 0.004(2) 0.000(2)
C4D 0.088(5) 0.054(3) 0.094(5) -0.038(3) 0.064(4) -0.046(3)
C5D 0.075(4) 0.054(4) 0.063(3) -0.034(3) 0.042(3) -0.037(3)

loop_
_atom_type_symbol
_atom_type_description
_atom_type_scat_dispersion_real
_atom_type_scat_dispersion_imag
_atom_type_scat_source
C C 0.0033 0.0016 'International Tables Vol C Tables 4.2.6.8 and 6.1.1.4'
H H 0.0000 0.0000 'International Tables Vol C Tables 4.2.6.8 and 6.1.1.4'
N N 0.0061 0.0033 'International Tables Vol C Tables 4.2.6.8 and 6.1.1.4'
O O 0.0106 0.0060 'International Tables Vol C Tables 4.2.6.8 and 6.1.1.4'
S S 0.1246 0.1234 'International Tables Vol C Tables 4.2.6.8 and 6.1.1.4'
Ag Ag -0.8971 1.1015 'International Tables Vol C Tables 4.2.6.8 and 6.1.1.4'

loop_
_geom_angle_atom_site_label_1
_geom_angle_atom_site_label_2
_geom_angle_atom_site_label_3
_geom_angle_site_symmetry_1
_geom_angle_site_symmetry_3
_geom_angle
_geom_angle_publ_flag
N1D Ag1 N1C . . 97.0(3) y
N1D Ag1 S2B . . 137.1(2) y
N1C Ag1 S2B . . 103.3(2) y
N1D Ag1 N1A . . 96.3(3) y
N1C Ag1 N1A . . 96.7(2) y
S2B Ag1 N1A . . 117.91(18) y
N1D Ag1 Ag2 . . 112.3(2) ?
N1C Ag1 Ag2 . . 150.65(19) ?
S2B Ag1 Ag2 . . 56.43(6) ?
N1A Ag1 Ag2 . . 78.43(17) ?
N2C Ag2 S2A 4_565 . 118.3(2) y
N2C Ag2 S2B 4_565 . 97.0(2) y
S2A Ag2 S2B . . 141.04(8) y
N2C Ag2 Ag1 4_565 . 128.9(2) ?
S2A Ag2 Ag1 . . 89.13(6) ?
S2B Ag2 Ag1 . . 54.01(5) ?
O1A S1A O2A . . 116.5(4) ?
O1A S1A N1A . . 110.8(4) ?
O2A S1A N1A . . 109.0(4) ?
O1A S1A C1A . . 109.6(4) ?
O2A S1A C1A . . 112.9(4) ?
N1A S1A C1A . . 96.2(4) ?
C7A S2A Ag2 . . 106.5(3) ?
C7A N1A S1A . . 110.8(6) ?
C7A N1A Ag1 . . 117.7(5) ?
S1A N1A Ag1 . . 121.3(4) ?
C2A C1A C6A . . 122.4(8) ?
C2A C1A S1A . . 129.9(7) ?
C6A C1A S1A . . 107.7(6) ?
C1A C2A C3A . . 117.8(9) ?
C1A C2A H2A . . 121.1 ?
C3A C2A H2A . . 121.1 ?
C4A C3A C2A . . 119.8(10) ?
C4A C3A H3A . . 120.1 ?
C2A C3A H3A . . 120.1 ?
C3A C4A C5A . . 122.9(10) ?
C3A C4A H4A . . 118.5 ?
C5A C4A H4A . . 118.5 ?
C6A C5A C4A . . 116.8(9) ?
C6A C5A H5A . . 121.6 ?
C4A C5A H5A . . 121.6 ?
C5A C6A C1A . . 120.2(8) ?
C5A C6A C7A . . 129.6(7) ?
C1A C6A C7A . . 110.0(7) ?
N1A C7A C6A . . 115.2(7) ?
N1A C7A S2A . . 125.8(6) ?
C6A C7A S2A . . 119.1(6) ?
O2B S1B O1B . . 117.5(5) ?
O2B S1B N1B . . 109.3(5) ?
O1B S1B N1B . . 109.8(5) ?
O2B S1B C1B . . 111.2(5) ?
O1B S1B C1B . . 111.0(5) ?
N1B S1B C1B . . 95.9(4) ?
C7B S2B Ag1 . . 101.8(3) ?
C7B S2B Ag2 . . 99.4(3) ?
Ag1 S2B Ag2 . . 69.56(7) ?
C7B N1B S1B . . 110.9(6) ?
C2B C1B C6B . . 124.3(9) ?
C2B C1B S1B . . 129.7(7) ?
C6B C1B S1B . . 106.0(6) ?
C1B C2B C3B . . 116.4(10) ?
C1B C2B H2B . . 121.8 ?
C3B C2B H2B . . 121.8 ?
C4B C3B C2B . . 120.9(10) ?
C4B C3B H3B . . 119.5 ?
C2B C3B H3B . . 119.5 ?
C3B C4B C5B . . 121.1(10) ?
C3B C4B H4B . . 119.4 ?
C5B C4B H4B . . 119.4 ?
C6B C5B C4B . . 118.0(8) ?
C6B C5B H5B . . 121.0 ?
C4B C5B H5B . . 121.0 ?
C1B C6B C5B . . 119.0(8) ?
C1B C6B C7B . . 111.5(7) ?
C5B C6B C7B . . 129.5(7) ?
N1B C7B C6B . . 115.8(7) ?
N1B C7B S2B . . 124.3(7) ?
C6B C7B S2B . . 119.9(6) ?
C5C N1C C1C . . 117.4(8) ?
C5C N1C Ag1 . . 121.9(6) ?
C1C N1C Ag1 . . 119.7(6) ?
C10C N2C C6C . . 118.0(8) ?
N1C C1C C2C . . 122.8(9) ?
N1C C1C H1C . . 118.6 ?
C2C C1C H1C . . 118.6 ?
C3C C2C C1C . . 118.7(9) ?
C3C C2C H2C . . 120.7 ?
C1C C2C H2C . . 120.7 ?
C4C C3C C2C . . 119.0(8) ?
C4C C3C C8C . . 121.5(8) ?
C2C C3C C8C . . 119.4(8) ?
C3C C4C C5C . . 117.9(9) ?
C3C C4C H4C . . 121.0 ?
C5C C4C H4C . . 121.0 ?
N1C C5C C4C . . 124.2(9) ?
N1C C5C H5C . . 117.9 ?
C4C C5C H5C . . 117.9 ?
N2C C6C C7C . . 122.9(10) ?
N2C C6C H6C . . 118.5 ?
C7C C6C H6C . . 118.5 ?
C6C C7C C8C . . 119.0(10) ?
C6C C7C H7C . . 120.5 ?
C8C C7C H7C . . 120.5 ?
C7C C8C C9C . . 118.7(8) ?
C7C C8C C3C . . 121.4(9) ?
C9C C8C C3C . . 119.7(9) ?
C8C C9C C10C . . 118.3(9) ?
C8C C9C H9C . . 120.8 ?
C10C C9C H9C . . 120.8 ?
N2C C10C C9C . . 122.8(10) ?
N2C C10C H10C . . 118.6 ?
C9C C10C H10C . . 118.6 ?
C1D N1D C5D . . 115.8(9) ?
C1D N1D Ag1 . . 121.7(7) ?
C5D N1D Ag1 . . 122.5(7) ?
N1D C1D C2D . . 123.8(10) ?
N1D C1D H1D . . 118.1 ?
C2D C1D H1D . . 118.1 ?
C3D C2D C1D . . 120.9(10) ?
C3D C2D H2D . . 119.6 ?
C1D C2D H2D . . 119.6 ?
C2D C3D C4D . . 116.4(8) ?
C2D C3D C3D . 3_775 121.2(10) ?
C4D C3D C3D . 3_775 122.2(11) ?
C3D C4D C5D . . 120.0(11) ?
C3D C4D H4D . . 120.0 ?
C5D C4D H4D . . 120.0 ?
N1D C5D C4D . . 123.0(11) ?
N1D C5D H5D . . 118.5 ?
C4D C5D H5D . . 118.5 ?

loop_
_geom_bond_atom_site_label_1
_geom_bond_atom_site_label_2
_geom_bond_site_symmetry_2
_geom_bond_distance
_geom_bond_publ_flag
Ag1 N1D . 2.312(8) y
Ag1 N1C . 2.373(7) y
Ag1 S2B . 2.492(2) y
Ag1 N1A . 2.502(8) y
Ag1 Ag2 . 2.8859(10) ?
Ag2 N2C 4_565 2.349(8) y
Ag2 S2A . 2.448(2) y
Ag2 S2B . 2.566(2) y
S1A O1A . 1.430(7) ?
S1A O2A . 1.434(6) ?
S1A N1A . 1.652(7) ?
S1A C1A . 1.749(8) ?
S2A C7A . 1.708(8) ?
N1A C7A . 1.311(10) ?
C1A C2A . 1.376(11) ?
C1A C6A . 1.389(10) ?
C2A C3A . 1.395(14) ?
C2A H2A . 0.9300 ?
C3A C4A . 1.368(15) ?
C3A H3A . 0.9300 ?
C4A C5A . 1.405(13) ?
C4A H4A . 0.9300 ?
C5A C6A . 1.383(11) ?
C5A H5A . 0.9300 ?
C6A C7A . 1.494(11) ?
S1B O2B . 1.423(9) ?
S1B O1B . 1.427(8) ?
S1B N1B . 1.659(8) ?
S1B C1B . 1.788(9) ?
S2B C7B . 1.730(9) ?
N1B C7B . 1.289(11) ?
C1B C2B . 1.351(12) ?
C1B C6B . 1.375(11) ?
C2B C3B . 1.391(15) ?
C2B H2B . 0.9300 ?
C3B C4B . 1.376(15) ?
C3B H3B . 0.9300 ?
C4B C5B . 1.387(12) ?
C4B H4B . 0.9300 ?
C5B C6B . 1.380(11) ?
C5B H5B . 0.9300 ?
C6B C7B . 1.493(11) ?
N1C C5C . 1.320(12) ?
N1C C1C . 1.332(12) ?
N2C C10C . 1.330(12) ?
N2C C6C . 1.346(13) ?
C1C C2C . 1.385(12) ?
C1C H1C . 0.9300 ?
C2C C3C . 1.383(13) ?
C2C H2C . 0.9300 ?
C3C C4C . 1.371(12) ?
C3C C8C . 1.508(10) ?
C4C C5C . 1.385(12) ?
C4C H4C . 0.9300 ?
C5C H5C . 0.9300 ?
C6C C7C . 1.370(13) ?
C6C H6C . 0.9300 ?
C7C C8C . 1.386(14) ?
C7C H7C . 0.9300 ?
C8C C9C . 1.387(14) ?
C9C C10C . 1.394(12) ?
C9C H9C . 0.9300 ?
C10C H10C . 0.9300 ?
N1D C1D . 1.324(12) ?
N1D C5D . 1.325(14) ?
C1D C2D . 1.361(15) ?
C1D H1D . 0.9300 ?
C2D C3D . 1.347(13) ?
C2D H2D . 0.9300 ?
C3D C4D . 1.370(14) ?
C3D C3D 3_775 1.510(11) ?
C4D C5D . 1.382(16) ?
C4D H4D . 0.9300 ?
C5D H5D . 0.9300 ?

loop_
_geom_contact_atom_site_label_1
_geom_contact_atom_site_label_2
_geom_contact_distance
_geom_contact_site_symmetry_2
_geom_contact_publ_flag
Ag2 S2A 3.046(2) 3_665 y
